data_4023030
loop_
_publ_author_name
'Marie Bourgeaux'
'W. G. Skene'

_publ_section_title
;
 Photophysics and Electrochemistry of Conjugated Oligothiophenes
 Prepared by Using Azomethine Connections
;
_journal_name_full 'Journal of Organic Chemistry'
_journal_page_first 8882
_journal_page_last 8892
_journal_paper_doi 10.1021/jo701515j
_journal_volume 72
_journal_year 2007
_chemical_compound_source 'Synthesized by the authors. See text'
_chemical_formula_sum 'C49 H76 N4 O9 S3'
_chemical_formula_weight 961.32
_chemical_name_systematic
; 
 ? 
;
_space_group_IT_number 2
_symmetry_cell_setting triclinic
_symmetry_space_group_name_Hall '-P 1'
_symmetry_space_group_name_H-M 'P -1'
_atom_sites_solution_hydrogens geom
_atom_sites_solution_primary direct
_atom_sites_solution_secondary difmap
_audit_creation_method SHELXL-97
_cell_angle_alpha 84.775(2)
_cell_angle_beta 83.451(2)
_cell_angle_gamma 76.160(2)
_cell_formula_units_Z 2
_cell_length_a 11.8332(6)
_cell_length_b 13.9286(7)
_cell_length_c 17.0327(6)
_cell_measurement_reflns_used 10739
_cell_measurement_temperature 220(2)
_cell_measurement_theta_max 72.04
_cell_measurement_theta_min 2.62
_cell_volume 2702.1(2)
_computing_cell_refinement 'SMART (Bruker, 1999)'
_computing_data_collection 'SMART (Bruker, 1999)'
_computing_data_reduction 'SAINT (Bruker, 1999)'
_computing_molecular_graphics 'SHELXTL (Bruker, 1997)'
_computing_publication_material 'UdMX (local program)'
_computing_structure_refinement 'SHELXL97 (Sheldrick, 1997)'
_computing_structure_solution 'SHELXS97 (Sheldrick, 1997)'
_diffrn_ambient_temperature 220(2)
_diffrn_detector_area_resol_mean 5.5
_diffrn_measured_fraction_theta_full 0.951
_diffrn_measured_fraction_theta_max 0.951
_diffrn_measurement_device_type 'Bruker Smart 2000'
_diffrn_measurement_method \w
_diffrn_radiation_monochromator graphite
_diffrn_radiation_source 'X-ray Sealed Tube'
_diffrn_radiation_type CuK\a
_diffrn_radiation_wavelength 1.54178
_diffrn_reflns_av_R_equivalents 0.056
_diffrn_reflns_av_sigmaI/netI 0.0630
_diffrn_reflns_limit_h_max 14
_diffrn_reflns_limit_h_min -14
_diffrn_reflns_limit_k_max 16
_diffrn_reflns_limit_k_min -14
_diffrn_reflns_limit_l_max 20
_diffrn_reflns_limit_l_min -20
_diffrn_reflns_number 29748
_diffrn_reflns_theta_full 72.09
_diffrn_reflns_theta_max 72.09
_diffrn_reflns_theta_min 2.62
_diffrn_standards_decay_% -0.01
_diffrn_standards_number 60
_exptl_absorpt_coefficient_mu 1.687
_exptl_absorpt_correction_T_max 0.9500
_exptl_absorpt_correction_T_min 0.3600
_exptl_absorpt_correction_type multi-scan
_exptl_absorpt_process_details 'Sadabs (Sheldrick,1996)'
_exptl_crystal_colour Colorless
_exptl_crystal_density_diffrn 1.182
_exptl_crystal_density_method 'not measured'
_exptl_crystal_description block
_exptl_crystal_F_000 1036
_exptl_crystal_size_max 0.36
_exptl_crystal_size_mid 0.21
_exptl_crystal_size_min 0.04
_refine_diff_density_max 0.985
_refine_diff_density_min -0.632
_refine_diff_density_rms 0.137
_refine_ls_extinction_method none
_refine_ls_goodness_of_fit_ref 1.134
_refine_ls_hydrogen_treatment constr
_refine_ls_matrix_type full
_refine_ls_number_parameters 623
_refine_ls_number_reflns 10113
_refine_ls_number_restraints 98
_refine_ls_restrained_S_all 1.130
_refine_ls_R_factor_all 0.1306
_refine_ls_R_factor_gt 0.1150
_refine_ls_shift/su_max 0.001
_refine_ls_shift/su_mean 0.000
_refine_ls_structure_factor_coef Fsqd
_refine_ls_weighting_details 'calc w=1/[\s^2^(Fo^2^)+(0.1693P)^2^+10.0898P] where P=(Fo^2^+2Fc^2^)/3'
_refine_ls_weighting_scheme calc
_refine_ls_wR_factor_gt 0.3640
_refine_ls_wR_factor_ref 0.3754
_reflns_number_gt 7604
_reflns_number_total 10113
_reflns_threshold_expression I>2\s(I)
_cod_data_source_file jo701515j-File004.cif
_cod_data_source_block sken10
_cod_depositor_comments
;
The following automatic conversions were performed:
'_symmetry_cell_setting' value 'Triclinic' changed to 'triclinic'
according to '/home/saulius/struct/CIF-dictionaries/cif_core.dic'
dictionary named 'cif_core.dic' version 2.4.1 from
2010-06-29.

'_geom_bond_publ_flag' value 'Y' changed to 'y' according to
'/home/saulius/struct/CIF-dictionaries/cif_core.dic' dictionary named
'cif_core.dic' version 2.4.1 from 2010-06-29 (76
times).

'_geom_angle_publ_flag' value 'Y' changed to 'y' according to
'/home/saulius/struct/CIF-dictionaries/cif_core.dic' dictionary named
'cif_core.dic' version 2.4.1 from 2010-06-29 (99
times).

'_geom_torsion_publ_flag' value 'Y' changed to 'y' according to
'/home/saulius/struct/CIF-dictionaries/cif_core.dic' dictionary named
'cif_core.dic' version 2.4.1 from 2010-06-29 (117 times).

Automatic conversion script
Id: cif_fix_enum 1527 2010-12-29 10:47:43Z saulius 
;
_cod_database_code 4023030

loop_
_symmetry_equiv_pos_as_xyz
'x, y, z'
'-x, -y, -z'

loop_
_atom_site_label
_atom_site_type_symbol
_atom_site_fract_x
_atom_site_fract_y
_atom_site_fract_z
_atom_site_U_iso_or_equiv
_atom_site_adp_type
_atom_site_occupancy
_atom_site_symmetry_multiplicity
_atom_site_calc_flag
_atom_site_refinement_flags
_atom_site_disorder_assembly
_atom_site_disorder_group
S1 S 0.09794(13) 0.64675(10) 0.58087(8) 0.0421(3) Uani 1 1 d . . .
S2 S 0.22093(12) 0.28096(9) 0.44210(7) 0.0383(3) Uani 1 1 d . . .
S3 S 0.33427(13) -0.10742(10) 0.33660(8) 0.0442(4) Uani 1 1 d . . .
O1 O 0.0373(4) 0.9344(3) 0.4228(3) 0.0579(12) Uani 1 1 d . . .
O2 O 0.0561(4) 0.8348(3) 0.3236(3) 0.0494(10) Uani 1 1 d . . .
O3 O 0.2224(4) 0.6470(3) 0.2999(3) 0.0606(12) Uani 1 1 d . . .
O4 O 0.0697(5) 0.5776(3) 0.3259(3) 0.0593(12) Uani 1 1 d . B .
O5 O 0.2449(5) 0.1974(3) 0.1838(3) 0.0686(14) Uani 1 1 d . . .
O6 O 0.4356(4) 0.1405(3) 0.1530(3) 0.0598(12) Uani 1 1 d . D .
O7 O 0.4109(5) -0.1508(3) 0.0714(3) 0.0707(15) Uani 1 1 d . . .
O8 O 0.3392(5) 0.0144(3) 0.0597(2) 0.0581(12) Uani 1 1 d . . .
N1 N 0.0398(4) 0.8455(3) 0.5755(3) 0.0471(12) Uani 1 1 d . . .
H1A H 0.0244 0.9043 0.5514 0.056 Uiso 1 1 calc R . .
H1B H 0.0354 0.8389 0.6270 0.056 Uiso 1 1 calc R . .
N2 N 0.1584(4) 0.4902(3) 0.4827(3) 0.0396(10) Uani 1 1 d . . .
N3 N 0.2887(4) 0.0963(3) 0.3543(3) 0.0411(10) Uani 1 1 d . . .
N4 N 0.3879(5) -0.2376(4) 0.2247(3) 0.0572(14) Uani 1 1 d . . .
H4A H 0.4033 -0.2548 0.1761 0.069 Uiso 1 1 calc R . .
H4B H 0.3864 -0.2826 0.2635 0.069 Uiso 1 1 calc R . .
C1 C 0.0705(5) 0.7647(4) 0.5331(3) 0.0402(12) Uani 1 1 d . . .
C2 C 0.0820(5) 0.7615(4) 0.4504(3) 0.0387(12) Uani 1 1 d . . .
C3 C 0.1140(5) 0.6596(4) 0.4278(3) 0.0372(12) Uani 1 1 d . . .
C4 C 0.1259(5) 0.5904(4) 0.4892(3) 0.0391(12) Uani 1 1 d . . .
C5 C 0.1650(5) 0.4283(4) 0.5443(3) 0.0404(12) Uani 1 1 d . . .
H5 H 0.1483 0.4524 0.5952 0.049 Uiso 1 1 calc R . .
C6 C 0.1973(5) 0.3234(4) 0.5361(3) 0.0379(12) Uani 1 1 d . . .
C7 C 0.2094(5) 0.2472(4) 0.5950(3) 0.0375(12) Uani 1 1 d . . .
C8 C 0.2379(5) 0.1522(4) 0.5631(3) 0.0371(11) Uani 1 1 d . . .
C9 C 0.2462(5) 0.1601(4) 0.4814(3) 0.0378(12) Uani 1 1 d . . .
C10 C 0.2736(5) 0.0795(4) 0.4297(3) 0.0388(12) Uani 1 1 d . . .
H10 H 0.2804 0.0141 0.4514 0.047 Uiso 1 1 calc R . .
C11 C 0.3156(5) 0.0190(4) 0.3050(3) 0.0394(12) Uani 1 1 d . . .
C12 C 0.3350(5) 0.0313(4) 0.2251(3) 0.0407(12) Uani 1 1 d . . .
C13 C 0.3650(5) -0.0607(4) 0.1860(3) 0.0436(13) Uani 1 1 d . . .
C14 C 0.3664(5) -0.1416(4) 0.2398(3) 0.0440(13) Uani 1 1 d . . .
C15 C 0.0576(5) 0.8517(4) 0.4012(4) 0.0438(13) Uani 1 1 d . . .
C16 C 0.0423(6) 0.9198(5) 0.2670(4) 0.0616(18) Uani 1 1 d . . .
H16A H 0.1000 0.9583 0.2725 0.074 Uiso 1 1 calc R . .
H16B H -0.0361 0.9628 0.2758 0.074 Uiso 1 1 calc R . .
C17 C 0.0603(9) 0.8813(7) 0.1866(5) 0.086(3) Uani 1 1 d . . .
H17A H 0.1349 0.8337 0.1807 0.128 Uiso 1 1 calc R . .
H17B H 0.0598 0.9358 0.1468 0.128 Uiso 1 1 calc R . .
H17C H -0.0021 0.8493 0.1800 0.128 Uiso 1 1 calc R . .
C18 C 0.1421(6) 0.6294(4) 0.3443(4) 0.0484(14) Uani 1 1 d . . .
C19 C 0.0953(11) 0.5367(7) 0.2489(5) 0.099(3) Uani 1 1 d D . .
H19A H 0.0219 0.5381 0.2270 0.118 Uiso 0.50 1 calc PR A 1
H19B H 0.1379 0.5778 0.2130 0.118 Uiso 0.50 1 calc PR A 1
H19C H 0.0597 0.5878 0.2099 0.118 Uiso 0.50 1 calc PR A 2
H19D H 0.1802 0.5233 0.2355 0.118 Uiso 0.50 1 calc PR A 2
C20 C 0.1612(18) 0.4408(11) 0.2534(10) 0.083(4) Uani 0.50 1 d PDU B 1
H20A H 0.2381 0.4403 0.2683 0.124 Uiso 0.50 1 calc PR B 1
H20B H 0.1689 0.4131 0.2023 0.124 Uiso 0.50 1 calc PR B 1
H20C H 0.1230 0.4014 0.2929 0.124 Uiso 0.50 1 calc PR B 1
C20' C 0.0598(19) 0.4527(12) 0.2403(10) 0.083(4) Uani 0.50 1 d PDU B 2
H20D H 0.1058 0.3976 0.2705 0.124 Uiso 0.50 1 calc PR B 2
H20E H 0.0705 0.4390 0.1848 0.124 Uiso 0.50 1 calc PR B 2
H20F H -0.0221 0.4615 0.2595 0.124 Uiso 0.50 1 calc PR B 2
C21 C 0.3307(6) 0.1321(4) 0.1846(3) 0.0478(14) Uani 1 1 d . . .
C22 C 0.4441(9) 0.2356(6) 0.1130(6) 0.082(3) Uani 1 1 d D . .
H22A H 0.4731 0.2265 0.0574 0.099 Uiso 0.50 1 calc PR C 1
H22B H 0.3662 0.2803 0.1147 0.099 Uiso 0.50 1 calc PR C 1
H22C H 0.5092 0.2261 0.0713 0.099 Uiso 0.50 1 calc PR C 2
H22D H 0.3719 0.2659 0.0884 0.099 Uiso 0.50 1 calc PR C 2
C23 C 0.520(3) 0.279(3) 0.149(2) 0.146(10) Uani 0.50 1 d PDU D 1
H23A H 0.4996 0.2779 0.2059 0.219 Uiso 0.50 1 calc PR D 1
H23B H 0.5130 0.3472 0.1280 0.219 Uiso 0.50 1 calc PR D 1
H23C H 0.6003 0.2421 0.1381 0.219 Uiso 0.50 1 calc PR D 1
C23' C 0.463(3) 0.299(3) 0.169(2) 0.146(10) Uani 0.50 1 d PDU D 2
H23D H 0.3989 0.3069 0.2106 0.219 Uiso 0.50 1 calc PR D 2
H23E H 0.4655 0.3632 0.1424 0.219 Uiso 0.50 1 calc PR D 2
H23F H 0.5358 0.2702 0.1912 0.219 Uiso 0.50 1 calc PR D 2
C24 C 0.3747(6) -0.0717(5) 0.1013(4) 0.0518(15) Uani 1 1 d . . .
C25 C 0.3456(8) 0.0102(6) -0.0252(4) 0.074(2) Uani 1 1 d . . .
H25A H 0.4148 -0.0402 -0.0427 0.089 Uiso 1 1 calc R . .
H25B H 0.3543 0.0743 -0.0509 0.089 Uiso 1 1 calc R . .
C26 C 0.2396(11) -0.0138(9) -0.0500(6) 0.106(3) Uani 1 1 d . . .
H26A H 0.2281 -0.0752 -0.0223 0.159 Uiso 1 1 calc R . .
H26B H 0.2495 -0.0211 -0.1067 0.159 Uiso 1 1 calc R . .
H26C H 0.1719 0.0393 -0.0374 0.159 Uiso 1 1 calc R . .
C27 C 0.1919(6) 0.2612(4) 0.6828(3) 0.0457(14) Uani 1 1 d . . .
H27A H 0.1361 0.2231 0.7077 0.055 Uiso 1 1 calc R . .
H27B H 0.1573 0.3313 0.6908 0.055 Uiso 1 1 calc R . .
C28 C 0.3049(6) 0.2291(6) 0.7247(4) 0.0576(17) Uani 1 1 d D F .
H28A H 0.3467 0.1630 0.7089 0.069 Uiso 1 1 calc R . .
H28B H 0.3552 0.2749 0.7064 0.069 Uiso 1 1 calc R . .
C29 C 0.2859(9) 0.2263(10) 0.8134(5) 0.106(4) Uani 1 1 d D . .
H29A H 0.2251 0.1897 0.8303 0.128 Uiso 0.50 1 calc PR E 1
H29B H 0.3582 0.1876 0.8342 0.128 Uiso 0.50 1 calc PR E 1
H29C H 0.2499 0.1706 0.8312 0.128 Uiso 0.50 1 calc PR E 2
H29D H 0.3630 0.2108 0.8335 0.128 Uiso 0.50 1 calc PR E 2
C30 C 0.252(4) 0.3206(18) 0.8514(11) 0.182(13) Uani 0.50 1 d PDU F 1
H30A H 0.1840 0.3628 0.8282 0.218 Uiso 0.50 1 calc PR F 1
H30B H 0.3166 0.3547 0.8408 0.218 Uiso 0.50 1 calc PR F 1
C31 C 0.225(5) 0.307(2) 0.9381(13) 0.203(10) Uani 0.50 1 d PD F 1
H31A H 0.1657 0.2673 0.9482 0.244 Uiso 0.50 1 calc PR F 1
H31B H 0.2955 0.2686 0.9613 0.244 Uiso 0.50 1 calc PR F 1
C32 C 0.182(3) 0.399(2) 0.978(2) 0.221(17) Uani 0.50 1 d PD F 1
H32A H 0.1735 0.3814 1.0353 0.266 Uiso 0.50 1 calc PR F 1
H32B H 0.1038 0.4295 0.9625 0.266 Uiso 0.50 1 calc PR F 1
C33 C 0.253(4) 0.474(3) 0.965(3) 0.212(12) Uani 0.50 1 d PD F 1
H33A H 0.2411 0.5082 0.9123 0.254 Uiso 0.50 1 calc PR F 1
H33B H 0.3356 0.4412 0.9651 0.254 Uiso 0.50 1 calc PR F 1
C34 C 0.221(3) 0.550(3) 1.026(2) 0.181(13) Uani 0.50 1 d PD F 1
H34A H 0.1384 0.5824 1.0247 0.217 Uiso 0.50 1 calc PR F 1
H34B H 0.2305 0.5144 1.0782 0.217 Uiso 0.50 1 calc PR F 1
C35 C 0.289(3) 0.628(2) 1.019(3) 0.203(14) Uani 0.50 1 d PD F 1
H35A H 0.2392 0.6881 1.0399 0.244 Uiso 0.50 1 calc PR F 1
H35B H 0.3104 0.6428 0.9622 0.244 Uiso 0.50 1 calc PR F 1
C36 C 0.399(3) 0.600(4) 1.060(2) 0.164(12) Uani 0.50 1 d PDU F 1
H36A H 0.4343 0.6560 1.0578 0.246 Uiso 0.50 1 calc PR F 1
H36B H 0.4536 0.5451 1.0351 0.246 Uiso 0.50 1 calc PR F 1
H36C H 0.3799 0.5795 1.1154 0.246 Uiso 0.50 1 calc PR F 1
C30' C 0.216(4) 0.313(2) 0.8517(12) 0.182(13) Uani 0.50 1 d PDU F 2
H30C H 0.1346 0.3158 0.8430 0.218 Uiso 0.50 1 calc PR F 2
H30D H 0.2366 0.3703 0.8210 0.218 Uiso 0.50 1 calc PR F 2
C31' C 0.214(5) 0.332(2) 0.9362(14) 0.203(10) Uani 0.50 1 d PD F 2
H31C H 0.1651 0.2931 0.9689 0.244 Uiso 0.50 1 calc PR F 2
H31D H 0.2936 0.3105 0.9525 0.244 Uiso 0.50 1 calc PR F 2
C32' C 0.168(4) 0.437(2) 0.949(3) 0.221(17) Uani 0.50 1 d PD F 2
H32C H 0.0952 0.4440 0.9837 0.266 Uiso 0.50 1 calc PR F 2
H32D H 0.1492 0.4722 0.8981 0.266 Uiso 0.50 1 calc PR F 2
C33' C 0.244(3) 0.489(2) 0.984(3) 0.212(12) Uani 0.50 1 d PD F 2
H33C H 0.3042 0.5034 0.9433 0.254 Uiso 0.50 1 calc PR F 2
H33D H 0.2841 0.4448 1.0260 0.254 Uiso 0.50 1 calc PR F 2
C34' C 0.176(3) 0.584(3) 1.019(3) 0.181(13) Uani 0.50 1 d PD F 2
H34C H 0.1218 0.6193 0.9809 0.217 Uiso 0.50 1 calc PR F 2
H34D H 0.1298 0.5670 1.0671 0.217 Uiso 0.50 1 calc PR F 2
C35' C 0.248(3) 0.651(2) 1.038(3) 0.203(14) Uani 0.50 1 d PD F 2
H35C H 0.1983 0.7041 1.0689 0.244 Uiso 0.50 1 calc PR F 2
H35D H 0.2788 0.6821 0.9887 0.244 Uiso 0.50 1 calc PR F 2
C36' C 0.349(3) 0.598(4) 1.084(2) 0.164(12) Uani 0.50 1 d PDU F 2
H36D H 0.3975 0.6432 1.0904 0.246 Uiso 0.50 1 calc PR F 2
H36E H 0.3947 0.5421 1.0558 0.246 Uiso 0.50 1 calc PR F 2
H36F H 0.3187 0.5746 1.1359 0.246 Uiso 0.50 1 calc PR F 2
C37 C 0.2562(5) 0.0550(4) 0.6108(3) 0.0419(13) Uani 1 1 d . . .
H37A H 0.2136 0.0126 0.5892 0.050 Uiso 1 1 calc R . .
H37B H 0.2225 0.0667 0.6653 0.050 Uiso 1 1 calc R . .
C38 C 0.3854(6) -0.0005(5) 0.6121(4) 0.0519(15) Uani 1 1 d . . .
H38A H 0.4199 -0.0119 0.5577 0.062 Uiso 1 1 calc R . .
H38B H 0.4282 0.0409 0.6347 0.062 Uiso 1 1 calc R . .
C39 C 0.3995(6) -0.0993(6) 0.6602(5) 0.066(2) Uani 1 1 d . . .
H39A H 0.3523 -0.0894 0.7112 0.079 Uiso 1 1 calc R . .
H39B H 0.4815 -0.1232 0.6710 0.079 Uiso 1 1 calc R . .
C40 C 0.3625(6) -0.1796(5) 0.6180(5) 0.068(2) Uani 1 1 d D . .
H40A H 0.3551 -0.2347 0.6567 0.082 Uiso 1 1 calc R . .
H40B H 0.2852 -0.1512 0.5997 0.082 Uiso 1 1 calc R . .
C41 C 0.4438(6) -0.2193(5) 0.5496(5) 0.068(2) Uani 1 1 d D . .
H41A H 0.5211 -0.2475 0.5680 0.081 Uiso 1 1 calc R . .
H41B H 0.4511 -0.1641 0.5109 0.081 Uiso 1 1 calc R . .
C42 C 0.4088(6) -0.2963(5) 0.5089(5) 0.067(2) Uani 1 1 d D . .
H42A H 0.3360 -0.2661 0.4851 0.081 Uiso 1 1 calc R . .
H42B H 0.3928 -0.3481 0.5486 0.081 Uiso 1 1 calc R . .
C43 C 0.4978(7) -0.3433(6) 0.4461(5) 0.073(2) Uani 1 1 d D . .
H43A H 0.5702 -0.3738 0.4704 0.088 Uiso 1 1 calc R . .
H43B H 0.5145 -0.2911 0.4071 0.088 Uiso 1 1 calc R . .
C44 C 0.4650(7) -0.4208(6) 0.4029(5) 0.074(2) Uani 1 1 d D . .
H44A H 0.4486 -0.4733 0.4417 0.089 Uiso 1 1 calc R . .
H44B H 0.3925 -0.3904 0.3786 0.089 Uiso 1 1 calc R . .
C45 C 0.5543(10) -0.4671(7) 0.3402(6) 0.098(3) Uani 1 1 d D . .
H45A H 0.6239 -0.5040 0.3651 0.118 Uiso 1 1 calc R . .
H45B H 0.5772 -0.4144 0.3043 0.118 Uiso 1 1 calc R . .
C46 C 0.5143(12) -0.5363(9) 0.2919(7) 0.121(4) Uani 1 1 d D . .
H46A H 0.4897 -0.5881 0.3269 0.182 Uiso 1 1 calc R . .
H46B H 0.5783 -0.5660 0.2543 0.182 Uiso 1 1 calc R . .
H46C H 0.4492 -0.4995 0.2635 0.182 Uiso 1 1 calc R . .
O51 O 0.0190(6) 0.1932(5) 0.2542(3) 0.094(2) Uani 1 1 d . H .
H51 H 0.0822 0.1563 0.2386 0.142 Uiso 1 1 calc R . .
C51 C -0.0420(11) 0.2353(10) 0.1890(7) 0.114(4) Uani 1 1 d D . .
H51A H 0.0014 0.2872 0.1709 0.137 Uiso 0.50 1 calc PR G 1
H51B H -0.0364 0.3048 0.1755 0.137 Uiso 0.50 1 calc PR G 2
C52 C -0.0106(17) 0.1746(14) 0.1185(10) 0.182(8) Uani 1 1 d . H .
H52A H 0.0738 0.1556 0.1080 0.274 Uiso 1 1 calc R . .
H52B H -0.0439 0.2131 0.0729 0.274 Uiso 1 1 calc R . .
H52C H -0.0414 0.1156 0.1289 0.274 Uiso 1 1 calc R . .
C53 C -0.154(2) 0.298(3) 0.210(2) 0.164(16) Uani 0.50 1 d PDU H 1
H53A H -0.1587 0.3157 0.2640 0.245 Uiso 0.50 1 calc PR H 1
H53B H -0.2146 0.2628 0.2050 0.245 Uiso 0.50 1 calc PR H 1
H53C H -0.1657 0.3574 0.1746 0.245 Uiso 0.50 1 calc PR H 1
C53' C -0.1597(19) 0.228(3) 0.211(3) 0.164(16) Uani 0.50 1 d PDU H 2
H53D H -0.1954 0.2737 0.2509 0.245 Uiso 0.50 1 calc PR H 2
H53E H -0.1605 0.1607 0.2314 0.245 Uiso 0.50 1 calc PR H 2
H53F H -0.2032 0.2439 0.1644 0.245 Uiso 0.50 1 calc PR H 2

loop_
_atom_site_aniso_label
_atom_site_aniso_U_11
_atom_site_aniso_U_22
_atom_site_aniso_U_33
_atom_site_aniso_U_23
_atom_site_aniso_U_13
_atom_site_aniso_U_12
S1 0.0472(7) 0.0307(7) 0.0444(7) 0.0007(5) -0.0026(6) -0.0031(5)
S2 0.0438(7) 0.0313(6) 0.0363(6) 0.0035(5) -0.0059(5) -0.0030(5)
S3 0.0563(8) 0.0342(7) 0.0401(7) 0.0018(5) -0.0030(6) -0.0088(6)
O1 0.071(3) 0.027(2) 0.067(3) 0.0016(19) 0.003(2) -0.0003(19)
O2 0.060(3) 0.034(2) 0.054(2) 0.0099(17) -0.0126(19) -0.0114(18)
O3 0.062(3) 0.057(3) 0.055(3) 0.006(2) 0.010(2) -0.010(2)
O4 0.086(3) 0.050(3) 0.049(2) -0.0048(19) -0.011(2) -0.025(2)
O5 0.080(3) 0.041(2) 0.071(3) 0.012(2) 0.002(3) 0.003(2)
O6 0.071(3) 0.044(2) 0.063(3) 0.008(2) 0.002(2) -0.018(2)
O7 0.118(4) 0.043(3) 0.047(2) -0.009(2) 0.002(3) -0.014(3)
O8 0.088(3) 0.047(2) 0.037(2) -0.0004(18) -0.011(2) -0.010(2)
N1 0.054(3) 0.031(2) 0.052(3) -0.009(2) -0.004(2) 0.001(2)
N2 0.040(2) 0.029(2) 0.045(2) 0.0000(18) -0.0015(19) -0.0022(18)
N3 0.047(3) 0.035(2) 0.040(2) -0.0047(18) -0.005(2) -0.0062(19)
N4 0.085(4) 0.033(3) 0.050(3) -0.002(2) 0.005(3) -0.013(3)
C1 0.032(3) 0.033(3) 0.053(3) -0.001(2) -0.004(2) -0.004(2)
C2 0.041(3) 0.026(3) 0.046(3) 0.000(2) 0.001(2) -0.005(2)
C3 0.038(3) 0.024(2) 0.047(3) 0.002(2) -0.002(2) -0.005(2)
C4 0.037(3) 0.032(3) 0.046(3) 0.000(2) -0.002(2) -0.005(2)
C5 0.041(3) 0.036(3) 0.045(3) -0.006(2) -0.001(2) -0.010(2)
C6 0.039(3) 0.029(3) 0.044(3) 0.001(2) -0.004(2) -0.007(2)
C7 0.040(3) 0.032(3) 0.039(3) 0.004(2) -0.007(2) -0.004(2)
C8 0.040(3) 0.029(3) 0.041(3) 0.002(2) -0.003(2) -0.008(2)
C9 0.039(3) 0.031(3) 0.042(3) 0.000(2) -0.005(2) -0.005(2)
C10 0.039(3) 0.027(3) 0.048(3) -0.001(2) -0.008(2) -0.002(2)
C11 0.044(3) 0.032(3) 0.043(3) -0.004(2) -0.004(2) -0.010(2)
C12 0.045(3) 0.036(3) 0.040(3) 0.000(2) -0.004(2) -0.009(2)
C13 0.052(3) 0.036(3) 0.043(3) -0.001(2) 0.000(2) -0.011(2)
C14 0.052(3) 0.036(3) 0.043(3) 0.001(2) -0.003(2) -0.009(2)
C15 0.037(3) 0.032(3) 0.059(3) 0.003(2) -0.001(2) -0.004(2)
C16 0.058(4) 0.048(4) 0.072(4) 0.024(3) -0.010(3) -0.010(3)
C17 0.106(7) 0.084(6) 0.065(5) 0.022(4) -0.012(5) -0.028(5)
C18 0.055(4) 0.040(3) 0.043(3) 0.008(2) -0.005(3) -0.001(3)
C19 0.183(11) 0.069(6) 0.051(4) -0.012(4) -0.018(5) -0.038(6)
C20 0.117(11) 0.075(7) 0.061(6) -0.014(5) -0.003(7) -0.029(8)
C20' 0.117(11) 0.075(7) 0.061(6) -0.014(5) -0.003(7) -0.029(8)
C21 0.063(4) 0.040(3) 0.038(3) 0.001(2) -0.001(3) -0.009(3)
C22 0.102(6) 0.062(5) 0.084(6) 0.023(4) 0.000(5) -0.033(5)
C23 0.23(2) 0.089(11) 0.168(18) 0.048(9) -0.091(19) -0.110(15)
C23' 0.23(2) 0.089(11) 0.168(18) 0.048(9) -0.091(19) -0.110(15)
C24 0.067(4) 0.041(3) 0.046(3) -0.002(3) 0.000(3) -0.014(3)
C25 0.116(7) 0.069(5) 0.037(3) 0.000(3) -0.011(4) -0.020(5)
C26 0.143(9) 0.110(8) 0.078(6) -0.002(5) -0.043(6) -0.043(7)
C27 0.059(4) 0.039(3) 0.036(3) 0.000(2) -0.003(2) -0.006(3)
C28 0.068(4) 0.065(4) 0.043(3) -0.003(3) -0.013(3) -0.019(3)
C29 0.080(6) 0.179(12) 0.047(4) 0.009(6) -0.015(4) -0.007(7)
C30 0.14(3) 0.27(2) 0.072(7) -0.052(10) -0.033(9) 0.101(15)
C31 0.24(2) 0.25(3) 0.105(10) -0.087(13) -0.061(12) 0.03(2)
C32 0.25(3) 0.20(3) 0.23(3) -0.09(3) -0.12(3) -0.01(2)
C33 0.34(3) 0.128(17) 0.18(3) -0.064(16) -0.03(2) -0.044(19)
C34 0.25(3) 0.21(3) 0.074(10) -0.012(16) -0.027(17) -0.02(3)
C35 0.28(4) 0.17(2) 0.17(3) 0.03(2) -0.04(3) -0.08(2)
C36 0.27(3) 0.143(14) 0.088(19) -0.020(15) -0.01(2) -0.08(2)
C30' 0.14(3) 0.27(2) 0.072(7) -0.052(10) -0.033(9) 0.101(15)
C31' 0.24(2) 0.25(3) 0.105(10) -0.087(13) -0.061(12) 0.03(2)
C32' 0.25(3) 0.20(3) 0.23(3) -0.09(3) -0.12(3) -0.01(2)
C33' 0.34(3) 0.128(17) 0.18(3) -0.064(16) -0.03(2) -0.044(19)
C34' 0.25(3) 0.21(3) 0.074(10) -0.012(16) -0.027(17) -0.02(3)
C35' 0.28(4) 0.17(2) 0.17(3) 0.03(2) -0.04(3) -0.08(2)
C36' 0.27(3) 0.143(14) 0.088(19) -0.020(15) -0.01(2) -0.08(2)
C37 0.048(3) 0.033(3) 0.041(3) 0.005(2) -0.002(2) -0.007(2)
C38 0.048(3) 0.039(3) 0.066(4) 0.009(3) -0.010(3) -0.007(3)
C39 0.055(4) 0.067(5) 0.065(4) 0.024(4) -0.013(3) -0.003(3)
C40 0.044(3) 0.037(3) 0.115(6) 0.028(4) -0.007(4) -0.005(3)
C41 0.053(4) 0.055(4) 0.094(6) 0.015(4) -0.004(4) -0.017(3)
C42 0.044(4) 0.059(4) 0.093(5) 0.025(4) -0.011(3) -0.010(3)
C43 0.064(4) 0.053(4) 0.103(6) 0.010(4) -0.001(4) -0.024(3)
C44 0.083(5) 0.053(4) 0.082(5) 0.021(4) -0.022(4) -0.010(4)
C45 0.132(9) 0.054(5) 0.107(7) -0.006(5) -0.007(7) -0.018(5)
C46 0.156(11) 0.088(8) 0.117(9) 0.006(6) -0.052(8) -0.010(7)
O51 0.080(4) 0.123(5) 0.065(3) 0.018(3) -0.006(3) -0.004(4)
C51 0.100(8) 0.137(10) 0.089(7) 0.007(7) -0.018(6) 0.001(7)
C52 0.209(18) 0.180(16) 0.145(13) -0.038(12) -0.069(13) 0.016(14)
C53 0.106(12) 0.23(4) 0.113(12) 0.04(3) -0.006(10) 0.022(19)
C53' 0.106(12) 0.23(4) 0.113(12) 0.04(3) -0.006(10) 0.022(19)

loop_
_atom_type_symbol
_atom_type_description
_atom_type_scat_dispersion_real
_atom_type_scat_dispersion_imag
_atom_type_scat_source
C C 0.0181 0.0091 'International Tables Vol C Tables 4.2.6.8 and 6.1.1.4'
H H 0.0000 0.0000 'International Tables Vol C Tables 4.2.6.8 and 6.1.1.4'
N N 0.0311 0.0180 'International Tables Vol C Tables 4.2.6.8 and 6.1.1.4'
O O 0.0492 0.0322 'International Tables Vol C Tables 4.2.6.8 and 6.1.1.4'
S S 0.3331 0.5567 'International Tables Vol C Tables 4.2.6.8 and 6.1.1.4'

loop_
_geom_angle_atom_site_label_1
_geom_angle_atom_site_label_2
_geom_angle_atom_site_label_3
_geom_angle
_geom_angle_publ_flag
C1 S1 C4 91.6(3) y
C9 S2 C6 90.5(3) y
C14 S3 C11 91.4(3) y
C15 O2 C16 117.3(5) y
C18 O4 C19 116.2(6) y
C21 O6 C22 116.9(6) y
C24 O8 C25 116.5(5) y
C1 N1 H1A 120 ?
C1 N1 H1B 120 ?
H1A N1 H1B 120 ?
C5 N2 C4 121.8(5) y
C10 N3 C11 120.5(5) y
C14 N4 H4A 120 ?
C14 N4 H4B 120 ?
H4A N4 H4B 120 ?
N1 C1 C2 127.7(5) y
N1 C1 S1 120.3(4) y
C2 C1 S1 112.1(4) y
C1 C2 C15 120.0(5) y
C1 C2 C3 110.8(5) y
C15 C2 C3 129.2(5) y
C4 C3 C2 114.6(5) y
C4 C3 C18 120.4(5) y
C2 C3 C18 124.8(5) y
C3 C4 N2 125.3(5) y
C3 C4 S1 110.9(4) y
N2 C4 S1 123.7(4) y
N2 C5 C6 120.8(5) y
N2 C5 H5 119.6 ?
C6 C5 H5 119.6 ?
C7 C6 C5 128.6(5) y
C7 C6 S2 112.7(4) y
C5 C6 S2 118.7(4) y
C6 C7 C8 111.9(5) y
C6 C7 C27 124.9(5) y
C8 C7 C27 123.2(5) y
C9 C8 C7 111.6(5) y
C9 C8 C37 123.1(5) y
C7 C8 C37 125.2(5) y
C8 C9 C10 126.7(5) y
C8 C9 S2 113.2(4) y
C10 C9 S2 120.1(4) y
N3 C10 C9 120.7(5) y
N3 C10 H10 119.7 ?
C9 C10 H10 119.7 ?
C12 C11 N3 123.6(5) y
C12 C11 S3 111.2(4) y
N3 C11 S3 125.2(4) y
C11 C12 C13 113.7(5) y
C11 C12 C21 121.0(5) y
C13 C12 C21 125.2(5) y
C14 C13 C12 111.6(5) y
C14 C13 C24 120.9(5) y
C12 C13 C24 126.8(5) y
N4 C14 C13 127.9(6) y
N4 C14 S3 119.9(4) y
C13 C14 S3 112.2(4) y
O1 C15 O2 121.4(5) y
O1 C15 C2 126.4(6) y
O2 C15 C2 112.2(5) y
O2 C16 C17 107.0(6) y
O2 C16 H16A 110.3 ?
C17 C16 H16A 110.3 ?
O2 C16 H16B 110.3 ?
C17 C16 H16B 110.3 ?
H16A C16 H16B 108.6 ?
C16 C17 H17A 109.5 ?
C16 C17 H17B 109.5 ?
H17A C17 H17B 109.5 ?
C16 C17 H17C 109.5 ?
H17A C17 H17C 109.5 ?
H17B C17 H17C 109.5 ?
O3 C18 O4 123.7(6) y
O3 C18 C3 124.8(6) y
O4 C18 C3 111.5(5) y
C20' C19 C20 52.70(12) y
C20' C19 O4 117.5(1) y
C20 C19 O4 111.7(1) y
C20' C19 H19A 57.7 ?
C20 C19 H19A 109.3 ?
O4 C19 H19A 109.3 ?
C20' C19 H19B 133.2 ?
C20 C19 H19B 109.3 ?
O4 C19 H19B 109.3 ?
H19A C19 H19B 107.9 ?
C20' C19 H19C 107.9 ?
C20 C19 H19C 140.4 ?
O4 C19 H19C 107.9 ?
H19A C19 H19C 55.9 ?
H19B C19 H19C 55.3 ?
C20' C19 H19D 107.9 ?
C20 C19 H19D 60 ?
O4 C19 H19D 107.9 ?
H19A C19 H19D 142.5 ?
H19B C19 H19D 53.7 ?
H19C C19 H19D 107.2 ?
C19 C20 H20A 109.5 ?
C19 C20 H20B 109.5 ?
C19 C20 H20C 109.5 ?
C19 C20' H20D 109.5 ?
C19 C20' H20E 109.5 ?
H20D C20' H20E 109.5 ?
C19 C20' H20F 109.5 ?
H20D C20' H20F 109.5 ?
H20E C20' H20F 109.5 ?
O5 C21 O6 124.3(6) y
O5 C21 C12 124.4(6) y
O6 C21 C12 111.2(5) y
C23 C22 C23' 30(2) y
C23 C22 O6 111.30(18) y
C23' C22 O6 109.50(18) y
C23 C22 H22A 109.4 ?
C23' C22 H22A 132.7 ?
O6 C22 H22A 109.4 ?
C23 C22 H22B 109.4 ?
C23' C22 H22B 83 ?
O6 C22 H22B 109.4 ?
H22A C22 H22B 108 ?
C23 C22 H22C 82 ?
C23' C22 H22C 109.8 ?
O6 C22 H22C 109.8 ?
H22A C22 H22C 30.2 ?
H22B C22 H22C 131.1 ?
C23 C22 H22D 130.8 ?
C23' C22 H22D 109.8 ?
O6 C22 H22D 109.8 ?
H22A C22 H22D 80.7 ?
H22B C22 H22D 29.4 ?
H22C C22 H22D 108.2 ?
C22 C23 H23A 109.5 ?
C22 C23 H23B 109.5 ?
C22 C23 H23C 109.5 ?
C22 C23' H23D 109.5 ?
C22 C23' H23E 109.5 ?
H23D C23' H23E 109.5 ?
C22 C23' H23F 109.5 ?
H23D C23' H23F 109.5 ?
H23E C23' H23F 109.5 ?
O7 C24 O8 123.5(6) y
O7 C24 C13 123.7(6) y
O8 C24 C13 112.8(5) y
O8 C25 C26 111.7(7) y
O8 C25 H25A 109.3 ?
C26 C25 H25A 109.3 ?
O8 C25 H25B 109.3 ?
C26 C25 H25B 109.3 ?
H25A C25 H25B 107.9 ?
C25 C26 H26A 109.5 ?
C25 C26 H26B 109.5 ?
H26A C26 H26B 109.5 ?
C25 C26 H26C 109.5 ?
H26A C26 H26C 109.5 ?
H26B C26 H26C 109.5 ?
C7 C27 C28 114.2(5) y
C7 C27 H27A 108.7 ?
C28 C27 H27A 108.7 ?
C7 C27 H27B 108.7 ?
C28 C27 H27B 108.7 ?
H27A C27 H27B 107.6 ?
C29 C28 C27 114.4(6) y
C29 C28 H28A 108.7 ?
C27 C28 H28A 108.7 ?
C29 C28 H28B 108.7 ?
C27 C28 H28B 108.7 ?
H28A C28 H28B 107.6 ?
C30' C29 C30 19(4) y
C30' C29 C28 119.40(13) y
C30 C29 C28 118.30(12) y
C30' C29 H29A 90.7 ?
C30 C29 H29A 107.7 ?
C28 C29 H29A 107.7 ?
C30' C29 H29B 121.1 ?
C30 C29 H29B 107.7 ?
C28 C29 H29B 107.7 ?
H29A C29 H29B 107.1 ?
C30' C29 H29C 107.5 ?
C30 C29 H29C 122.4 ?
C28 C29 H29C 107.5 ?
H29A C29 H29C 20.4 ?
H29B C29 H29C 88.3 ?
C30' C29 H29D 107.5 ?
C30 C29 H29D 91.4 ?
C28 C29 H29D 107.5 ?
H29A C29 H29D 124.3 ?
H29B C29 H29D 19.9 ?
H29C C29 H29D 107 ?
C29 C30 C31 112(2) y
C29 C30 H30A 109.2 ?
C31 C30 H30A 109.2 ?
C29 C30 H30B 109.2 ?
C31 C30 H30B 109.2 ?
H30A C30 H30B 107.9 ?
C32 C31 C30 115(2) y
C32 C31 H31A 108.6 ?
C30 C31 H31A 108.6 ?
C32 C31 H31B 108.6 ?
C30 C31 H31B 108.6 ?
H31A C31 H31B 107.6 ?
C31 C32 C33 118(2) y
C31 C32 H32A 107.8 ?
C33 C32 H32A 107.8 ?
C31 C32 H32B 107.8 ?
C33 C32 H32B 107.8 ?
H32A C32 H32B 107.2 ?
C32 C33 C34 113(2) y
C32 C33 H33A 109 ?
C34 C33 H33A 109.1 ?
C32 C33 H33B 109 ?
C34 C33 H33B 109 ?
H33A C33 H33B 107.8 ?
C35 C34 C33 117(2) y
C35 C34 H34A 108.1 ?
C33 C34 H34A 108.1 ?
C35 C34 H34B 108.1 ?
C33 C34 H34B 108.1 ?
H34A C34 H34B 107.3 ?
C34 C35 C36 114(2) y
C34 C35 H35A 108.8 ?
C36 C35 H35A 108.8 ?
C34 C35 H35B 108.8 ?
C36 C35 H35B 108.8 ?
H35A C35 H35B 107.6 ?
C35 C36 H36A 109.5 ?
C35 C36 H36B 109.5 ?
H36A C36 H36B 109.5 ?
C35 C36 H36C 109.5 ?
H36A C36 H36C 109.5 ?
H36B C36 H36C 109.5 ?
C29 C30' C31' 126(3) y
C29 C30' H30C 105.9 ?
C31' C30' H30C 105.9 ?
C29 C30' H30D 105.9 ?
C31' C30' H30D 105.9 ?
H30C C30' H30D 106.3 ?
C32' C31' C30' 111(2) y
C32' C31' H31C 109.4 ?
C30' C31' H31C 109.4 ?
C32' C31' H31D 109.4 ?
C30' C31' H31D 109.4 ?
H31C C31' H31D 108 ?
C31' C32' C33' 118(2) y
C31' C32' H32C 107.9 ?
C33' C32' H32C 107.9 ?
C31' C32' H32D 107.9 ?
C33' C32' H32D 107.9 ?
H32C C32' H32D 107.2 ?
C32' C33' C34' 112(2) y
C32' C33' H33C 109.2 ?
C34' C33' H33C 109.2 ?
C32' C33' H33D 109.2 ?
C34' C33' H33D 109.2 ?
H33C C33' H33D 107.9 ?
C35' C34' C33' 115(2) y
C35' C34' H34C 108.4 ?
C33' C34' H34C 108.4 ?
C35' C34' H34D 108.4 ?
C33' C34' H34D 108.4 ?
H34C C34' H34D 107.5 ?
C34' C35' C36' 112(2) y
C34' C35' H35C 109.1 ?
C36' C35' H35C 109.1 ?
C34' C35' H35D 109.1 ?
C36' C35' H35D 109.1 ?
H35C C35' H35D 107.9 ?
C35' C36' H36D 109.5 ?
C35' C36' H36E 109.5 ?
H36D C36' H36E 109.5 ?
C35' C36' H36F 109.5 ?
H36D C36' H36F 109.5 ?
H36E C36' H36F 109.5 ?
C8 C37 C38 114.1(5) y
C8 C37 H37A 108.7 ?
C38 C37 H37A 108.7 ?
C8 C37 H37B 108.7 ?
C38 C37 H37B 108.7 ?
H37A C37 H37B 107.6 ?
C39 C38 C37 112.2(5) y
C39 C38 H38A 109.2 ?
C37 C38 H38A 109.2 ?
C39 C38 H38B 109.2 ?
C37 C38 H38B 109.2 ?
H38A C38 H38B 107.9 ?
C38 C39 C40 113.2(6) y
C38 C39 H39A 108.9 ?
C40 C39 H39A 108.9 ?
C38 C39 H39B 108.9 ?
C40 C39 H39B 108.9 ?
H39A C39 H39B 107.8 ?
C41 C40 C39 115.0(6) y
C41 C40 H40A 108.5 ?
C39 C40 H40A 108.5 ?
C41 C40 H40B 108.5 ?
C39 C40 H40B 108.5 ?
H40A C40 H40B 107.5 ?
C40 C41 C42 115.2(6) y
C40 C41 H41A 108.5 ?
C42 C41 H41A 108.5 ?
C40 C41 H41B 108.5 ?
C42 C41 H41B 108.5 ?
H41A C41 H41B 107.5 ?
C41 C42 C43 114.4(6) y
C41 C42 H42A 108.7 ?
C43 C42 H42A 108.7 ?
C41 C42 H42B 108.7 ?
C43 C42 H42B 108.7 ?
H42A C42 H42B 107.6 ?
C42 C43 C44 116.0(7) y
C42 C43 H43A 108.3 ?
C44 C43 H43A 108.3 ?
C42 C43 H43B 108.3 ?
C44 C43 H43B 108.3 ?
H43A C43 H43B 107.4 ?
C45 C44 C43 115.5(8) y
C45 C44 H44A 108.4 ?
C43 C44 H44A 108.4 ?
C45 C44 H44B 108.4 ?
C43 C44 H44B 108.4 ?
H44A C44 H44B 107.5 ?
C44 C45 C46 114.4(1) y
C44 C45 H45A 108.7 ?
C46 C45 H45A 108.7 ?
C44 C45 H45B 108.7 ?
C46 C45 H45B 108.7 ?
H45A C45 H45B 107.6 ?
C45 C46 H46A 109.5 ?
C45 C46 H46B 109.5 ?
H46A C46 H46B 109.5 ?
C45 C46 H46C 109.5 ?
H46A C46 H46C 109.5 ?
H46B C46 H46C 109.5 ?
C51 O51 H51 109.5 ?
O51 C51 C53' 105.50(18) y
O51 C51 C53 113.80(19) y
C53' C51 C53 41(2) y
O51 C51 C52 113.70(11) y
C53' C51 C52 101(2) y
C53 C51 C52 125(2) y
O51 C51 H51A 98.9 ?
C53' C51 H51A 138.6 ?
C53 C51 H51A 98.9 ?
C52 C51 H51A 98.9 ?
O51 C51 H51B 112 ?
C53' C51 H51B 112 ?
C53 C51 H51B 72.3 ?
C52 C51 H51B 112 ?
H51A C51 H51B 26.7 ?
C51 C52 H52A 109.5 ?
C51 C52 H52B 109.5 ?
H52A C52 H52B 109.5 ?
C51 C52 H52C 109.5 ?
H52A C52 H52C 109.5 ?
H52B C52 H52C 109.5 ?
C51 C53 H53A 109.5 ?
C51 C53 H53B 109.5 ?
H53A C53 H53B 109.5 ?
C51 C53 H53C 109.5 ?
H53A C53 H53C 109.5 ?
H53B C53 H53C 109.5 ?
C51 C53' H53D 109.5 ?
C51 C53' H53E 109.5 ?
H53D C53' H53E 109.5 ?
C51 C53' H53F 109.5 ?
H53D C53' H53F 109.5 ?
H53E C53' H53F 109.5 ?

loop_
_geom_bond_atom_site_label_1
_geom_bond_atom_site_label_2
_geom_bond_distance
_geom_bond_publ_flag
S1 C1 1.740(6) y
S1 C4 1.773(6) y
S2 C9 1.724(5) y
S2 C6 1.727(6) y
S3 C14 1.733(6) y
S3 C11 1.763(6) y
O1 C15 1.203(7) y
O2 C15 1.365(8) y
O2 C16 1.447(7) y
O3 C18 1.204(8) y
O4 C18 1.324(8) y
O4 C19 1.448(9) y
O5 C21 1.191(8) y
O6 C21 1.322(8) y
O6 C22 1.454(8) y
O7 C24 1.219(8) y
O8 C24 1.337(7) y
O8 C25 1.444(8) y
N1 C1 1.346(7) y
N1 H1a 0.87 ?
N1 H1b 0.87 ?
N2 C5 1.292(7) y
N2 C4 1.368(7) y
N3 C10 1.284(7) y
N3 C11 1.380(7) y
N4 C14 1.343(8) y
N4 H4a 0.87 ?
N4 H4b 0.87 ?
C1 C2 1.404(8) y
C2 C15 1.434(8) y
C2 C3 1.454(7) y
C3 C4 1.353(7) y
C3 C18 1.497(8) y
C5 C6 1.436(7) y
C5 H5 0.94 ?
C6 C7 1.385(7) y
C7 C8 1.427(7) y
C7 C27 1.510(7) y
C8 C9 1.379(7) y
C8 C37 1.497(7) y
C9 C10 1.442(7) y
C10 H10 0.94 ?
C11 C12 1.357(8) y
C12 C13 1.447(8) y
C12 C21 1.499(8) y
C13 C14 1.384(8) y
C13 C24 1.454(8) y
C16 C17 1.491(12) y
C16 H16a 0.98 ?
C16 H16b 0.98 ?
C17 H17a 0.97 ?
C17 H17b 0.97 ?
C17 H17c 0.97 ?
C19 C20' 1.360(16) y
C19 C20 1.376(16) y
C19 H19a 0.98 ?
C19 H19b 0.98 ?
C19 H19c 0.98 ?
C19 H19d 0.98 ?
C20 H20a 0.97 ?
C20 H20b 0.97 ?
C20 H20c 0.97 ?
C20' H20d 0.97 ?
C20' H20e 0.97 ?
C20' H20f 0.97 ?
C22 C23 1.419(19) y
C22 C23' 1.42(2) y
C22 H22a 0.98 ?
C22 H22b 0.98 ?
C22 H22c 0.98 ?
C22 H22d 0.98 ?
C23 H23a 0.97 ?
C23 H23b 0.97 ?
C23 H23c 0.97 ?
C23' H23d 0.97 ?
C23' H23e 0.97 ?
C23' H23f 0.97 ?
C25 C26 1.488(13) y
C25 H25a 0.98 ?
C25 H25b 0.98 ?
C26 H26a 0.97 ?
C26 H26b 0.97 ?
C26 H26c 0.97 ?
C27 C28 1.540(9) y
C27 H27a 0.98 ?
C27 H27b 0.98 ?
C28 C29 1.50(1) y
C28 H28a 0.98 ?
C28 H28b 0.98 ?
C29 C30' 1.45(2) y
C29 C30 1.47(2) y
C29 H29a 0.98 ?
C29 H29b 0.98 ?
C29 H29c 0.98 ?
C29 H29d 0.98 ?
C30 C31 1.481(18) y
C30 H30a 0.98 ?
C30 H30b 0.98 ?
C31 C32 1.462(19) y
C31 H31a 0.98 ?
C31 H31b 0.98 ?
C32 C33 1.48(2) y
C32 H32a 0.98 ?
C32 H32b 0.98 ?
C33 C34 1.50(2) y
C33 H33a 0.98 ?
C33 H33b 0.98 ?
C34 C35 1.49(2) y
C34 H34a 0.98 ?
C34 H34b 0.98 ?
C35 C36 1.51(2) y
C35 H35a 0.98 ?
C35 H35b 0.98 ?
C36 H36a 0.97 ?
C36 H36b 0.97 ?
C36 H36c 0.97 ?
C30' C31' 1.484(18) y
C30' H30c 0.98 ?
C30' H30d 0.98 ?
C31' C32' 1.465(19) y
C31' H31c 0.98 ?
C31' H31d 0.98 ?
C32' C33' 1.48(2) y
C32' H32c 0.98 ?
C32' H32d 0.98 ?
C33' C34' 1.50(2) y
C33' H33c 0.98 ?
C33' H33d 0.98 ?
C34' C35' 1.49(2) y
C34' H34c 0.98 ?
C34' H34d 0.98 ?
C35' C36' 1.51(2) y
C35' H35c 0.98 ?
C35' H35d 0.98 ?
C36' H36d 0.97 ?
C36' H36e 0.97 ?
C36' H36f 0.97 ?
C37 C38 1.542(8) y
C37 H37a 0.98 ?
C37 H37b 0.98 ?
C38 C39 1.520(9) y
C38 H38a 0.98 ?
C38 H38b 0.98 ?
C39 C40 1.553(12) y
C39 H39a 0.98 ?
C39 H39b 0.98 ?
C40 C41 1.482(10) y
C40 H40a 0.98 ?
C40 H40b 0.98 ?
C41 C42 1.488(11) y
C41 H41a 0.98 ?
C41 H41b 0.98 ?
C42 C43 1.491(11) y
C42 H42a 0.98 ?
C42 H42b 0.98 ?
C43 C44 1.505(11) y
C43 H43a 0.98 ?
C43 H43b 0.98 ?
C44 C45 1.489(12) y
C44 H44a 0.98 ?
C44 H44b 0.98 ?
C45 C46 1.511(14) y
C45 H45a 0.98 ?
C45 H45b 0.98 ?
C46 H46a 0.97 ?
C46 H46b 0.97 ?
C46 H46c 0.97 ?
O51 C51 1.399(12) y
O51 H51 0.83 ?
C51 C53' 1.43(2) y
C51 C53 1.43(2) y
C51 C52 1.492(19) y
C51 H51a 0.99 ?
C51 H51b 0.99 ?
C52 H52a 0.97 ?
C52 H52b 0.97 ?
C52 H52c 0.97 ?
C53 H53a 0.97 ?
C53 H53b 0.97 ?
C53 H53c 0.97 ?
C53' H53d 0.97 ?
C53' H53e 0.97 ?
C53' H53f 0.97 ?

loop_
_geom_hbond_atom_site_label_D
_geom_hbond_atom_site_label_H
_geom_hbond_atom_site_label_A
_geom_hbond_distance_DH
_geom_hbond_distance_HA
_geom_hbond_distance_DA
_geom_hbond_angle_DHA
_geom_hbond_site_symmetry_A
N1 H1A O1 0.87 2.19 2.778(7) 124.8 .
N1 H1A O1 0.87 2.26 2.984(6) 141 2_576
N1 H1B O51 0.87 2.09 2.937(8) 162.7 2_566
N4 H4A O7 0.87 2.2 2.788(7) 124.6 .
N4 H4B O3 0.87 2.37 2.935(7) 122.6 1_545
O51 H51 O5 0.83 2.22 2.814(8) 128.7 .

loop_
_geom_torsion_atom_site_label_1
_geom_torsion_atom_site_label_2
_geom_torsion_atom_site_label_3
_geom_torsion_atom_site_label_4
_geom_torsion
_geom_torsion_publ_flag
C4 S1 C1 N1 178.7(5) y
C4 S1 C1 C2 0.1(4) y
N1 C1 C2 C15 -1.2(9) y
S1 C1 C2 C15 177.3(4) y
N1 C1 C2 C3 -178.6(5) y
S1 C1 C2 C3 -0.1(6) y
C1 C2 C3 C4 0.1(7) y
C15 C2 C3 C4 -177.0(6) y
C1 C2 C3 C18 -175.1(5) y
C15 C2 C3 C18 7.8(1) y
C2 C3 C4 N2 -178.1(5) y
C18 C3 C4 N2 -2.7(9) y
C2 C3 C4 S1 0.0(6) y
C18 C3 C4 S1 175.4(4) y
C5 N2 C4 C3 -178.2(6) y
C5 N2 C4 S1 3.9(8) y
C1 S1 C4 C3 -0.1(5) y
C1 S1 C4 N2 178.1(5) y
C4 N2 C5 C6 178.9(5) y
N2 C5 C6 C7 179.5(6) y
N2 C5 C6 S2 -2.9(8) y
C9 S2 C6 C7 0.4(5) y
C9 S2 C6 C5 -177.5(5) y
C5 C6 C7 C8 177.4(5) y
S2 C6 C7 C8 -0.3(6) y
C5 C6 C7 C27 -1.2(1) y
S2 C6 C7 C27 -178.8(5) y
C6 C7 C8 C9 -0.1(7) y
C27 C7 C8 C9 178.5(5) y
C6 C7 C8 C37 -179.6(5) y
C27 C7 C8 C37 -1.0(9) y
C7 C8 C9 C10 180.0(5) y
C37 C8 C9 C10 -0.5(9) y
C7 C8 C9 S2 0.4(6) y
C37 C8 C9 S2 180.0(4) y
C6 S2 C9 C8 -0.5(5) y
C6 S2 C9 C10 179.9(5) y
C11 N3 C10 C9 179.6(5) y
C8 C9 C10 N3 -173.9(5) y
S2 C9 C10 N3 5.6(8) y
C10 N3 C11 C12 -178.6(6) y
C10 N3 C11 S3 -1.0(8) y
C14 S3 C11 C12 -0.8(5) y
C14 S3 C11 N3 -178.7(5) y
N3 C11 C12 C13 178.3(5) y
S3 C11 C12 C13 0.4(7) y
N3 C11 C12 C21 1.3(9) y
S3 C11 C12 C21 -176.7(5) y
C11 C12 C13 C14 0.4(8) y
C21 C12 C13 C14 177.3(6) y
C11 C12 C13 C24 170.7(6) y
C21 C12 C13 C24 -12.4(1) y
C12 C13 C14 N4 178.4(6) y
C24 C13 C14 N4 7.5(1) y
C12 C13 C14 S3 -1.0(7) y
C24 C13 C14 S3 -172.0(5) y
C11 S3 C14 N4 -178.4(5) y
C11 S3 C14 C13 1.0(5) y
C16 O2 C15 O1 6.8(8) y
C16 O2 C15 C2 -174.9(5) y
C1 C2 C15 O1 7.3(1) y
C3 C2 C15 O1 -175.8(6) y
C1 C2 C15 O2 -170.9(5) y
C3 C2 C15 O2 5.9(9) y
C15 O2 C16 C17 172.2(6) y
C19 O4 C18 O3 3.4(9) y
C19 O4 C18 C3 -174.5(6) y
C4 C3 C18 O3 -112.7(7) y
C2 C3 C18 O3 62.2(8) y
C4 C3 C18 O4 65.2(7) y
C2 C3 C18 O4 -119.9(6) y
C18 O4 C19 C20' 152.30(13) y
C18 O4 C19 C20 94.20(13) y
C22 O6 C21 O5 -1.7(1) y
C22 O6 C21 C12 -178.9(6) y
C11 C12 C21 O5 -65.4(9) y
C13 C12 C21 O5 117.9(7) y
C11 C12 C21 O6 111.8(6) y
C13 C12 C21 O6 -64.9(8) y
C21 O6 C22 C23 119.30(18) y
C21 O6 C22 C23' 87.60(18) y
C25 O8 C24 O7 0.00(11) y
C25 O8 C24 C13 -179.9(6) y
C14 C13 C24 O7 -17.70(11) y
C12 C13 C24 O7 172.8(7) y
C14 C13 C24 O8 162.2(6) y
C12 C13 C24 O8 -7.3(1) y
C24 O8 C25 C26 85.4(9) y
C6 C7 C27 C28 -111.4(7) y
C8 C7 C27 C28 70.2(8) y
C7 C27 C28 C29 -170.1(8) y
C27 C28 C29 C30' -53(3) y
C27 C28 C29 C30 -74(3) y
C30' C29 C30 C31 75(6) y
C28 C29 C30 C31 174(3) y
C29 C30 C31 C32 -175(3) y
C30 C31 C32 C33 -53(6) y
C31 C32 C33 C34 -163(4) y
C32 C33 C34 C35 179(3) y
C33 C34 C35 C36 -89(5) y
C30 C29 C30' C31' -71(7) y
C28 C29 C30' C31' -163(4) y
C29 C30' C31' C32' 160(4) y
C30' C31' C32' C33' -122(5) y
C31' C32' C33' C34' -161(4) y
C32' C33' C34' C35' -166(4) y
C33' C34' C35' C36' -48(5) y
C9 C8 C37 C38 76.3(7) y
C7 C8 C37 C38 -104.3(7) y
C8 C37 C38 C39 -179.2(6) y
C37 C38 C39 C40 73.3(8) y
C38 C39 C40 C41 72.2(8) y
C39 C40 C41 C42 179.9(6) y
C40 C41 C42 C43 -173.6(6) y
C41 C42 C43 C44 -179.3(6) y
C42 C43 C44 C45 179.9(7) y
C43 C44 C45 C46 -173.8(8) y
